data_7224855
loop_
_publ_author_name
'Vrdoljak, Visnja'
'Pisk, Jana'
'Prugove\<cki, Biserka'
'Agustin, Dominique'
'Novak, Predrag'
'Matkovi\'c-\<Calogovi\'c, Dubravka'

_publ_section_title
;
 Dioxotungsten(VI) complexes with isoniazid-related hydrazones as
 (pre)catalysts for olefin epoxidation: solvent and ligand substituent
 effects
;
_journal_name_full 'RSC Adv.'
_journal_paper_doi 10.1039/C6RA05067K
_journal_year 2016
_chemical_formula_sum 'C15 H15 N3 O5 W'
_chemical_formula_weight 501.15
_chemical_name_systematic 'ethanol-cis-dioxo-(syalicilyaldehide isonicotinylhydrazone)tungsten(VI)'
_space_group_crystal_system monoclinic
_space_group_IT_number 14
_space_group_name_Hall '-P 2yn'
_space_group_name_H-M_alt 'P 1 21/n 1'
_symmetry_space_group_name_Hall '-P 2yn'
_symmetry_space_group_name_H-M 'P 1 21/n 1'
_atom_sites_solution_hydrogens mixed
_audit_creation_method SHELXL-2013
_audit_update_record
;
2016-02-19 deposited with the CCDC.
2016-04-05 downloaded from the CCDC.
;
_cell_angle_alpha 90
_cell_angle_beta 97.032(2)
_cell_angle_gamma 90
_cell_formula_units_Z 4
_cell_length_a 8.1744(2)
_cell_length_b 12.5034(2)
_cell_length_c 15.3736(3)
_cell_measurement_reflns_used 7856
_cell_measurement_temperature 295(2)
_cell_measurement_theta_max 29.3299
_cell_measurement_theta_min 3.7914
_cell_volume 1559.48(6)
_computing_cell_refinement 'CrysAlis RED (Oxford Diffraction,2010)'
_computing_data_collection 'CrysAlis CCD (Oxford Diffraction,2010)'
_computing_data_reduction 'CrysAlis RED (Oxford Diffraction,2010)'
_computing_molecular_graphics 'MERCURY (C.F. Macrae et al , 2008)'
_computing_publication_material 'SHELXL-2013 (Sheldrick, 2013)'
_computing_structure_refinement 'SHELXL-2013 (Sheldrick, 2013)'
_computing_structure_solution 'SHELXS-97 (Sheldrick, 1990)'
_diffrn_ambient_temperature 295(2)
_diffrn_measured_fraction_theta_full 0.996
_diffrn_measured_fraction_theta_max 0.865
_diffrn_measurement_device_type 'Xcalibur CCD'
_diffrn_measurement_method CCD
_diffrn_radiation_type MoK\a
_diffrn_radiation_wavelength 0.71073
_diffrn_reflns_av_R_equivalents 0.0318
_diffrn_reflns_av_unetI/netI 0.0389
_diffrn_reflns_Laue_measured_fraction_full 0.996
_diffrn_reflns_Laue_measured_fraction_max 0.865
_diffrn_reflns_limit_h_max 10
_diffrn_reflns_limit_h_min -11
_diffrn_reflns_limit_k_max 16
_diffrn_reflns_limit_k_min -16
_diffrn_reflns_limit_l_max 20
_diffrn_reflns_limit_l_min -20
_diffrn_reflns_number 17068
_diffrn_reflns_point_group_measured_fraction_full 0.996
_diffrn_reflns_point_group_measured_fraction_max 0.865
_diffrn_reflns_theta_full 25.242
_diffrn_reflns_theta_max 29.420
_diffrn_reflns_theta_min 3.802
_diffrn_source 'fine-focus sealed tube'
_exptl_absorpt_coefficient_mu 7.439
_exptl_absorpt_correction_T_max 1.00000
_exptl_absorpt_correction_T_min 0.73981
_exptl_absorpt_correction_type multi-scan
_exptl_absorpt_process_details multi-scan
_exptl_crystal_colour yellow
_exptl_crystal_density_diffrn 2.134
_exptl_crystal_description prism
_exptl_crystal_F_000 960
_exptl_crystal_size_max 0.56
_exptl_crystal_size_mid 0.20
_exptl_crystal_size_min 0.12
_refine_diff_density_max 0.856
_refine_diff_density_min -0.605
_refine_diff_density_rms 0.095
_refine_ls_extinction_method none
_refine_ls_goodness_of_fit_ref 0.937
_refine_ls_hydrogen_treatment mixed
_refine_ls_matrix_type full
_refine_ls_number_parameters 221
_refine_ls_number_reflns 3735
_refine_ls_number_restraints 0
_refine_ls_restrained_S_all 0.937
_refine_ls_R_factor_all 0.0416
_refine_ls_R_factor_gt 0.0235
_refine_ls_shift/su_max 0.001
_refine_ls_shift/su_mean 0.000
_refine_ls_structure_factor_coef Fsqd
_refine_ls_weighting_details 'w=1/[\s^2^(Fo^2^)+(0.0198P)^2^] where P=(Fo^2^+2Fc^2^)/3'
_refine_ls_weighting_scheme calc
_refine_ls_wR_factor_gt 0.0419
_refine_ls_wR_factor_ref 0.0438
_reflns_Friedel_coverage 0.000
_reflns_number_gt 2805
_reflns_number_total 3735
_reflns_threshold_expression 'I > 2\s(I)'
_cod_data_source_file c6ra05067k2.cif
_cod_data_source_block shelx
_cod_database_code 7224855
_shelx_space_group_comment
;
The symmetry employed for this shelxl refinement is uniquely defined
by the following loop, which should always be used as a source of
symmetry information in preference to the above space-group names.
They are only intended as comments.
;
_shelxl_version_number 2013-4

loop_
_space_group_symop_operation_xyz
'x, y, z'
'-x+1/2, y+1/2, -z+1/2'
'-x, -y, -z'
'x-1/2, -y-1/2, z-1/2'

loop_
_atom_site_label
_atom_site_type_symbol
_atom_site_fract_x
_atom_site_fract_y
_atom_site_fract_z
_atom_site_U_iso_or_equiv
_atom_site_adp_type
_atom_site_occupancy
_atom_site_site_symmetry_order
_atom_site_calc_flag
_atom_site_refinement_flags_posn
_atom_site_refinement_flags_adp
C1 C 0.2105(4) 0.0693(3) 0.0678(2) 0.0340(8) Uani 1 1 d . .
C2 C 0.2843(4) -0.0267(2) 0.0318(2) 0.0302(7) Uani 1 1 d . .
C3 C 0.3880(4) -0.0945(3) 0.0835(2) 0.0402(9) Uani 1 1 d . .
H3 H 0.4054 -0.0853 0.1439 0.048 Uiso 1 1 calc R U
C4 C 0.4652(4) -0.1756(3) 0.0444(3) 0.0447(9) Uani 1 1 d . .
H4 H 0.5348 -0.2206 0.0801 0.054 Uiso 1 1 calc R U
C5 C 0.3432(4) -0.1307(3) -0.0900(2) 0.0415(9) Uani 1 1 d . .
H5 H 0.3254 -0.1432 -0.1501 0.050 Uiso 1 1 calc R U
C6 C 0.2603(4) -0.0473(3) -0.0567(2) 0.0406(9) Uani 1 1 d . .
H6 H 0.1886 -0.0051 -0.0939 0.049 Uiso 1 1 calc R U
C7 C -0.0328(4) 0.2831(3) 0.0204(2) 0.0332(7) Uani 1 1 d . .
H7 H -0.0687 0.2682 -0.0382 0.040 Uiso 1 1 calc R U
C8 C -0.0924(4) 0.3798(3) 0.0586(2) 0.0322(8) Uani 1 1 d . .
C9 C -0.0342(4) 0.4155(3) 0.1430(2) 0.0345(8) Uani 1 1 d . .
C10 C -0.0868(4) 0.5129(3) 0.1722(2) 0.0446(9) Uani 1 1 d . .
H10 H -0.0440 0.5385 0.2271 0.054 Uiso 1 1 calc R U
C11 C -0.2013(4) 0.5716(3) 0.1203(2) 0.0497(10) Uani 1 1 d . .
H11 H -0.2377 0.6363 0.1408 0.060 Uiso 1 1 calc R U
C12 C -0.2636(4) 0.5358(3) 0.0379(3) 0.0480(10) Uani 1 1 d . .
H12 H -0.3436 0.5754 0.0036 0.058 Uiso 1 1 calc R U
C13 C -0.2076(4) 0.4424(3) 0.0070(2) 0.0396(8) Uani 1 1 d . .
H13 H -0.2467 0.4199 -0.0494 0.048 Uiso 1 1 calc R U
C14 C 0.4594(5) 0.3851(3) 0.1908(3) 0.0614(12) Uani 1 1 d . .
H14A H 0.3842 0.4298 0.2188 0.074 Uiso 1 1 calc R U
H14B H 0.5007 0.4271 0.1451 0.074 Uiso 1 1 calc R U
C15 C 0.5978(6) 0.3549(4) 0.2557(3) 0.0853(15) Uani 1 1 d . .
H15A H 0.6516 0.4183 0.2802 0.128 Uiso 1 1 calc R U
H15B H 0.6748 0.3127 0.2281 0.128 Uiso 1 1 calc R U
H15C H 0.5577 0.3140 0.3016 0.128 Uiso 1 1 calc R U
N1 N 0.0667(3) 0.2173(2) 0.06338(17) 0.0324(6) Uani 1 1 d . .
N2 N 0.1167(3) 0.1305(2) 0.01566(17) 0.0334(6) Uani 1 1 d . .
N3 N 0.4465(3) -0.1940(2) -0.0415(2) 0.0409(7) Uani 1 1 d . .
O1 O 0.2500(3) 0.08792(18) 0.15291(14) 0.0375(6) Uani 1 1 d . .
O2 O 0.0773(3) 0.3596(2) 0.19835(14) 0.0445(6) Uani 1 1 d . .
O3 O -0.0248(3) 0.1540(2) 0.23105(16) 0.0567(7) Uani 1 1 d . .
O4 O 0.2772(3) 0.2147(2) 0.30648(15) 0.0506(6) Uani 1 1 d . .
O5 O 0.3697(3) 0.2943(2) 0.15110(17) 0.0434(7) Uani 1 1 d . .
W W 0.15241(2) 0.21355(2) 0.20798(2) 0.03565(5) Uani 1 1 d . .
H50 H 0.421(4) 0.271(3) 0.121(2) 0.037(12) Uiso 1 1 d . .

loop_
_atom_site_aniso_label
_atom_site_aniso_U_11
_atom_site_aniso_U_22
_atom_site_aniso_U_33
_atom_site_aniso_U_23
_atom_site_aniso_U_13
_atom_site_aniso_U_12
C1 0.0355(18) 0.034(2) 0.0335(19) -0.0018(16) 0.0075(15) -0.0053(16)
C2 0.0348(18) 0.0266(18) 0.0304(18) -0.0013(15) 0.0087(15) -0.0045(15)
C3 0.051(2) 0.038(2) 0.0313(19) 0.0004(16) 0.0054(17) 0.0011(17)
C4 0.053(2) 0.036(2) 0.045(2) 0.0003(18) 0.0060(19) 0.0102(17)
C5 0.045(2) 0.047(2) 0.0330(19) -0.0088(18) 0.0066(17) -0.0055(19)
C6 0.049(2) 0.037(2) 0.034(2) -0.0018(17) 0.0004(17) 0.0053(17)
C7 0.0354(17) 0.038(2) 0.0257(17) -0.0012(17) 0.0011(14) -0.0049(17)
C8 0.0336(18) 0.031(2) 0.0321(18) 0.0039(15) 0.0046(15) -0.0019(15)
C9 0.0370(19) 0.035(2) 0.0317(19) 0.0019(16) 0.0053(15) 0.0042(16)
C10 0.054(2) 0.043(2) 0.036(2) -0.0022(18) 0.0043(18) 0.0115(19)
C11 0.061(2) 0.040(2) 0.049(2) -0.0032(19) 0.010(2) 0.014(2)
C12 0.045(2) 0.047(3) 0.051(2) 0.011(2) 0.0020(19) 0.0125(19)
C13 0.044(2) 0.039(2) 0.035(2) 0.0026(17) 0.0000(16) 0.0006(17)
C14 0.073(3) 0.048(3) 0.064(3) -0.008(2) 0.011(2) -0.018(2)
C15 0.099(4) 0.094(4) 0.059(3) -0.017(3) -0.006(3) -0.039(3)
N1 0.0365(15) 0.0325(15) 0.0278(14) -0.0032(13) 0.0027(12) -0.0002(14)
N2 0.0389(15) 0.0341(17) 0.0272(14) -0.0062(13) 0.0037(12) 0.0033(13)
N3 0.0419(16) 0.0337(18) 0.049(2) -0.0077(15) 0.0125(15) -0.0025(14)
O1 0.0494(14) 0.0361(14) 0.0258(12) -0.0008(11) 0.0003(11) 0.0083(11)
O2 0.0646(15) 0.0395(15) 0.0273(12) -0.0079(12) -0.0022(11) 0.0165(13)
O3 0.0554(16) 0.0714(19) 0.0446(16) 0.0007(15) 0.0116(13) -0.0016(15)
O4 0.0603(15) 0.0637(18) 0.0265(12) 0.0026(13) -0.0001(11) 0.0091(14)
O5 0.0466(15) 0.0477(17) 0.0375(15) -0.0159(13) 0.0113(13) -0.0042(13)
W 0.04407(9) 0.03996(9) 0.02283(7) -0.00040(8) 0.00373(5) 0.00699(8)

loop_
_atom_type_symbol
_atom_type_description
_atom_type_scat_dispersion_real
_atom_type_scat_dispersion_imag
_atom_type_scat_source
C C 0.0033 0.0016 'International Tables Vol C Tables 4.2.6.8 and 6.1.1.4'
H H 0.0000 0.0000 'International Tables Vol C Tables 4.2.6.8 and 6.1.1.4'
N N 0.0061 0.0033 'International Tables Vol C Tables 4.2.6.8 and 6.1.1.4'
O O 0.0106 0.0060 'International Tables Vol C Tables 4.2.6.8 and 6.1.1.4'
W W -0.8490 6.8722 'International Tables Vol C Tables 4.2.6.8 and 6.1.1.4'

loop_
_geom_angle_atom_site_label_1
_geom_angle_atom_site_label_2
_geom_angle_atom_site_label_3
_geom_angle
N2 C1 O1 124.2(3)
N2 C1 C2 119.1(3)
O1 C1 C2 116.7(3)
C6 C2 C3 117.3(3)
C6 C2 C1 120.4(3)
C3 C2 C1 122.2(3)
C4 C3 C2 119.0(3)
N3 C4 C3 124.0(3)
N3 C5 C6 123.7(3)
C2 C6 C5 119.5(3)
N1 C7 C8 123.2(3)
C13 C8 C9 118.5(3)
C13 C8 C7 118.2(3)
C9 C8 C7 123.3(3)
O2 C9 C10 117.4(3)
O2 C9 C8 122.7(3)
C10 C9 C8 119.9(3)
C11 C10 C9 120.1(3)
C10 C11 C12 120.7(4)
C13 C12 C11 119.7(3)
C12 C13 C8 121.1(3)
O5 C14 C15 113.3(4)
C7 N1 N2 115.8(3)
C7 N1 W 128.6(2)
N2 N1 W 115.27(19)
C1 N2 N1 108.9(3)
C5 N3 C4 116.4(3)
C1 O1 W 119.6(2)
C9 O2 W 135.9(2)
C14 O5 W 123.9(2)
O3 W O4 104.37(12)
O3 W O2 99.14(12)
O4 W O2 102.06(11)
O3 W O1 97.96(11)
O4 W O1 98.95(10)
O2 W O1 148.58(9)
O3 W N1 92.58(11)
O4 W N1 161.87(11)
O2 W N1 81.17(9)
O1 W N1 71.89(9)
O3 W O5 169.69(11)
O4 W O5 85.92(11)
O2 W O5 79.01(10)
O1 W O5 79.47(9)
N1 W O5 77.13(9)

loop_
_geom_bond_atom_site_label_1
_geom_bond_atom_site_label_2
_geom_bond_distance
C1 N2 1.290(4)
C1 O1 1.330(4)
C1 C2 1.481(4)
C2 C6 1.375(4)
C2 C3 1.380(4)
C3 C4 1.372(5)
C4 N3 1.330(4)
C5 N3 1.320(4)
C5 C6 1.376(4)
C7 N1 1.283(4)
C7 C8 1.454(4)
C8 C13 1.395(4)
C8 C9 1.399(4)
C9 O2 1.362(4)
C9 C10 1.384(4)
C10 C11 1.366(5)
C11 C12 1.382(5)
C12 C13 1.362(5)
C14 O5 1.446(4)
C14 C15 1.464(5)
N1 N2 1.399(3)
N1 W 2.248(3)
O1 W 1.997(2)
O2 W 1.926(2)
O3 W 1.704(2)
O4 W 1.719(2)
O5 W 2.306(3)
